data_4028962
loop_
_publ_author_name
'Piron, Flavia'
'Vanthuyne, Nicolas'
'Joulin, B\'erang\`ere'
'Naubron, Jean-Val\`ere'
'Cisma\,s, Crina'
'Terec, Anamaria'
'Varga, Richard Attila'
'Roussel, Christian'
'Roncali, Jean'
'Grosu, Ion'

_publ_section_title
;
 Synthesis, Structural Analysis, and Chiral Investigations of Some
 Atropisomers with EE-Tetrahalogeno-1,3-butadiene Core
;
_journal_coden_ASTM JOCEAH
_journal_issue 23
_journal_name_full 'Journal of Organic Chemistry'
_journal_page_first 9062
_journal_page_last 9070
_journal_paper_doi 10.1021/jo901762j
_journal_volume 74
_journal_year 2009
_chemical_formula_sum 'C12 H12 I4 N2 O4'
_chemical_formula_weight 755.33
_space_group_IT_number 14
_symmetry_cell_setting monoclinic
_symmetry_space_group_name_Hall '-P 2yn'
_symmetry_space_group_name_H-M 'P 1 21/n 1'
_atom_sites_solution_hydrogens geom
_atom_sites_solution_primary direct
_atom_sites_solution_secondary difmap
_audit_creation_method SHELXL-97
_cell_angle_alpha 90.00
_cell_angle_beta 103.0730(10)
_cell_angle_gamma 90.00
_cell_formula_units_Z 8
_cell_length_a 17.1722(10)
_cell_length_b 11.5894(7)
_cell_length_c 19.7178(12)
_cell_measurement_reflns_used 5834
_cell_measurement_temperature 297(2)
_cell_measurement_theta_max 23.55
_cell_measurement_theta_min 2.26
_cell_volume 3822.4(4)
_computing_cell_refinement 'Bruker SMART'
_computing_data_collection 'Bruker SMART'
_computing_data_reduction 'Bruker SAINT'
_computing_molecular_graphics 'Bruker SHELXTL'
_computing_publication_material 'Bruker SHELXTL'
_computing_structure_refinement 'Bruker SHELXTL'
_computing_structure_solution 'Bruker SHELXTL'
_diffrn_ambient_temperature 297(2)
_diffrn_measured_fraction_theta_full 1.000
_diffrn_measured_fraction_theta_max 1.000
_diffrn_measurement_device_type 'CCD area detector'
_diffrn_measurement_method 'phi and omega scans'
_diffrn_radiation_monochromator graphite
_diffrn_radiation_source 'fine-focus sealed tube'
_diffrn_radiation_type MoK\a
_diffrn_radiation_wavelength 0.71073
_diffrn_reflns_av_R_equivalents 0.0458
_diffrn_reflns_av_sigmaI/netI 0.0401
_diffrn_reflns_limit_h_max 20
_diffrn_reflns_limit_h_min -20
_diffrn_reflns_limit_k_max 13
_diffrn_reflns_limit_k_min -13
_diffrn_reflns_limit_l_max 23
_diffrn_reflns_limit_l_min -23
_diffrn_reflns_number 27157
_diffrn_reflns_theta_full 25.00
_diffrn_reflns_theta_max 25.00
_diffrn_reflns_theta_min 1.79
_exptl_absorpt_coefficient_mu 6.537
_exptl_absorpt_correction_T_max 0.271
_exptl_absorpt_correction_T_min 0.207
_exptl_absorpt_correction_type multi-scan
_exptl_absorpt_process_details 'Bruker, 2000.'
_exptl_crystal_colour colourless
_exptl_crystal_density_diffrn 2.625
_exptl_crystal_density_method 'not measured'
_exptl_crystal_description block
_exptl_crystal_F_000 2732
_exptl_crystal_size_max 0.27
_exptl_crystal_size_mid 0.22
_exptl_crystal_size_min 0.20
_refine_diff_density_max 2.548
_refine_diff_density_min -1.913
_refine_diff_density_rms 0.160
_refine_ls_extinction_method none
_refine_ls_goodness_of_fit_ref 1.103
_refine_ls_hydrogen_treatment constr
_refine_ls_matrix_type full
_refine_ls_number_parameters 398
_refine_ls_number_reflns 6738
_refine_ls_number_restraints 0
_refine_ls_restrained_S_all 1.103
_refine_ls_R_factor_all 0.0639
_refine_ls_R_factor_gt 0.0554
_refine_ls_shift/su_max 0.001
_refine_ls_shift/su_mean 0.000
_refine_ls_structure_factor_coef Fsqd
_refine_ls_weighting_details 'calc w=1/[\s^2^(Fo^2^)+(0.0337P)^2^+38.3416P] where P=(Fo^2^+2Fc^2^)/3'
_refine_ls_weighting_scheme calc
_refine_ls_wR_factor_gt 0.1142
_refine_ls_wR_factor_ref 0.1181
_reflns_number_gt 5899
_reflns_number_total 6738
_reflns_threshold_expression >2sigma(I)
_cod_duplicate_entry 4025078
_cod_data_source_file jo901762jsup3.cif
_cod_data_source_block 371rich
_cod_depositor_comments
;
The following automatic conversions were performed:

'_symmetry_cell_setting' value 'Monoclinic' changed to 'monoclinic'
according to /home/saulius/struct/CIF-dictionaries/cif_core.dic
dictionary named 'cif_core.dic' version 2.4.2 from 2011-04-26.

Automatic conversion script
Id: cif_fix_values 1891 2012-01-12 08:04:46Z andrius 
;
_cod_original_sg_symbol_Hall '-P 2yn '
_cod_original_sg_symbol_H-M 'P2(1)/n  '
_cod_database_code 4028962

loop_
_symmetry_equiv_pos_as_xyz
'x, y, z'
'-x+1/2, y+1/2, -z+1/2'
'-x, -y, -z'
'x-1/2, -y-1/2, z-1/2'

loop_
_atom_site_label
_atom_site_type_symbol
_atom_site_fract_x
_atom_site_fract_y
_atom_site_fract_z
_atom_site_U_iso_or_equiv
_atom_site_adp_type
_atom_site_occupancy
_atom_site_symmetry_multiplicity
_atom_site_calc_flag
_atom_site_refinement_flags
C1 C 0.4004(7) 0.0644(10) 0.7491(6) 0.057(3) Uani 1 1 d .
C2 C 0.4956(9) 0.0286(12) 0.8475(7) 0.082(4) Uani 1 1 d .
H2A H 0.5389 -0.0245 0.8460 0.098 Uiso 1 1 calc R
H2B H 0.4902 0.0352 0.8953 0.098 Uiso 1 1 calc R
C3 C 0.5116(8) 0.1446(11) 0.8195(7) 0.076(4) Uani 1 1 d .
H3A H 0.5084 0.2055 0.8525 0.091 Uiso 1 1 calc R
H3B H 0.5638 0.1468 0.8084 0.091 Uiso 1 1 calc R
C4 C 0.4454(7) 0.2451(9) 0.7091(6) 0.054(3) Uani 1 1 d .
H4A H 0.4020 0.2299 0.6692 0.065 Uiso 1 1 calc R
H4B H 0.4948 0.2462 0.6931 0.065 Uiso 1 1 calc R
C5 C 0.4327(6) 0.3632(9) 0.7389(5) 0.049(3) Uani 1 1 d .
C6 C 0.4810(6) 0.4515(10) 0.7481(5) 0.045(2) Uani 1 1 d .
C7 C 0.4679(6) 0.5657(9) 0.7747(5) 0.047(2) Uani 1 1 d .
C8 C 0.4869(6) 0.5998(9) 0.8397(5) 0.043(2) Uani 1 1 d .
C9 C 0.4730(7) 0.7184(9) 0.8671(6) 0.054(3) Uani 1 1 d .
H9A H 0.5220 0.7457 0.8976 0.065 Uiso 1 1 calc R
H9B H 0.4587 0.7719 0.8284 0.065 Uiso 1 1 calc R
C10 C 0.4113(7) 0.7799(10) 0.9603(6) 0.053(3) Uani 1 1 d .
C11 C 0.2857(9) 0.7126(14) 0.9269(11) 0.119(7) Uani 1 1 d .
H11 H 0.2326 0.6964 0.9264 0.143 Uiso 1 1 calc R
C12 C 0.3307(7) 0.6747(13) 0.8744(9) 0.091(5) Uani 1 1 d .
H12A H 0.3297 0.5914 0.8692 0.109 Uiso 1 1 calc R
H12B H 0.3097 0.7101 0.8294 0.109 Uiso 1 1 calc R
C13 C 0.8467(7) 0.4997(10) 0.8090(6) 0.053(3) Uani 1 1 d .
C14 C 0.9722(8) 0.4839(14) 0.8762(7) 0.082(4) Uani 1 1 d .
H14A H 1.0161 0.5382 0.8805 0.099 Uiso 1 1 calc R
H14B H 0.9942 0.4075 0.8879 0.099 Uiso 1 1 calc R
C15 C 0.9196(6) 0.5171(10) 0.9234(6) 0.053(3) Uani 1 1 d .
H15A H 0.9212 0.4602 0.9598 0.064 Uiso 1 1 calc R
H15B H 0.9339 0.5921 0.9443 0.064 Uiso 1 1 calc R
C16 C 0.7679(5) 0.5336(7) 0.8965(5) 0.036(2) Uani 1 1 d .
H16A H 0.7672 0.4822 0.9352 0.043 Uiso 1 1 calc R
H16B H 0.7239 0.5125 0.8584 0.043 Uiso 1 1 calc R
C17 C 0.7566(5) 0.6568(8) 0.9184(5) 0.036(2) Uani 1 1 d .
C18 C 0.7694(5) 0.6982(8) 0.9824(4) 0.033(2) Uani 1 1 d .
C19 C 0.7624(5) 0.8208(8) 1.0016(4) 0.035(2) Uani 1 1 d .
C20 C 0.8187(6) 0.8979(8) 1.0098(4) 0.034(2) Uani 1 1 d .
C21 C 0.8127(7) 1.0217(8) 1.0306(5) 0.048(3) Uani 1 1 d .
H21A H 0.7633 1.0324 1.0460 0.058 Uiso 1 1 calc R
H21B H 0.8568 1.0392 1.0696 0.058 Uiso 1 1 calc R
C22 C 0.8567(7) 1.1998(8) 0.9837(6) 0.047(3) Uani 1 1 d .
C23 C 0.7818(12) 1.1993(12) 0.8721(8) 0.103(6) Uani 1 1 d .
H23A H 0.8079 1.1730 0.8361 0.124 Uiso 1 1 calc R
H23B H 0.7363 1.2468 0.8507 0.124 Uiso 1 1 calc R
C24 C 0.7555(9) 1.0982(10) 0.9094(6) 0.070(4) Uani 1 1 d .
H24A H 0.7018 1.1091 0.9164 0.084 Uiso 1 1 calc R
H24B H 0.7579 1.0265 0.8846 0.084 Uiso 1 1 calc R
I1 I 0.32194(6) 0.38173(9) 0.76552(7) 0.0956(4) Uani 1 1 d .
I2 I 0.59586(5) 0.44110(9) 0.72397(5) 0.0736(3) Uani 1 1 d .
I3 I 0.41089(7) 0.68111(8) 0.69481(4) 0.0850(3) Uani 1 1 d .
I4 I 0.54330(6) 0.48174(8) 0.91559(4) 0.0724(3) Uani 1 1 d .
I5 I 0.71928(4) 0.77287(6) 0.83476(3) 0.04965(19) Uani 1 1 d .
I6 I 0.80115(4) 0.59183(5) 1.07144(3) 0.04182(17) Uani 1 1 d .
I7 I 0.64703(4) 0.85437(7) 1.01921(4) 0.0566(2) Uani 1 1 d .
I8 I 0.92985(4) 0.85294(6) 0.98929(4) 0.04667(18) Uani 1 1 d .
N1 N 0.4490(6) 0.1545(8) 0.7582(5) 0.055(2) Uani 1 1 d .
N2 N 0.4097(5) 0.7158(8) 0.9051(5) 0.055(2) Uani 1 1 d .
N3 N 0.8421(5) 0.5196(7) 0.8752(4) 0.0406(19) Uani 1 1 d .
N4 N 0.8142(5) 1.1011(7) 0.9745(4) 0.048(2) Uani 1 1 d .
O1 O 0.4216(6) -0.0112(7) 0.8028(5) 0.073(2) Uani 1 1 d .
O2 O 0.3425(5) 0.0472(7) 0.7019(5) 0.071(2) Uani 1 1 d .
O3 O 0.3381(5) 0.7766(8) 0.9763(5) 0.078(3) Uani 1 1 d .
O4 O 0.4649(5) 0.8323(11) 0.9969(5) 0.101(4) Uani 1 1 d .
O5 O 0.9242(5) 0.4853(9) 0.8071(5) 0.083(3) Uani 1 1 d .
O6 O 0.7930(6) 0.4961(10) 0.7576(4) 0.086(3) Uani 1 1 d .
O7 O 0.8362(6) 1.2626(7) 0.9242(5) 0.076(3) Uani 1 1 d .
O8 O 0.9039(5) 1.2328(7) 1.0342(4) 0.064(2) Uani 1 1 d .

loop_
_atom_site_aniso_label
_atom_site_aniso_U_11
_atom_site_aniso_U_22
_atom_site_aniso_U_33
_atom_site_aniso_U_23
_atom_site_aniso_U_13
_atom_site_aniso_U_12
C1 0.060(7) 0.047(7) 0.062(7) -0.022(6) 0.012(6) 0.001(6)
C2 0.095(11) 0.063(9) 0.077(9) -0.003(7) -0.002(8) 0.000(8)
C3 0.076(9) 0.056(8) 0.084(9) -0.009(7) -0.007(7) -0.013(7)
C4 0.059(7) 0.045(6) 0.056(7) -0.011(5) 0.010(5) 0.007(5)
C5 0.053(6) 0.050(6) 0.048(6) -0.014(5) 0.020(5) 0.002(5)
C6 0.039(5) 0.059(7) 0.037(5) -0.011(5) 0.010(4) -0.003(5)
C7 0.054(6) 0.049(6) 0.040(5) 0.001(5) 0.011(5) -0.003(5)
C8 0.043(6) 0.042(6) 0.045(6) -0.006(5) 0.013(5) -0.001(5)
C9 0.054(7) 0.048(6) 0.057(7) -0.013(5) 0.006(5) -0.007(5)
C10 0.055(7) 0.051(7) 0.053(7) -0.002(6) 0.011(6) 0.009(6)
C11 0.066(9) 0.094(12) 0.22(2) -0.095(13) 0.073(12) -0.037(9)
C12 0.042(7) 0.092(11) 0.135(13) -0.065(10) 0.012(8) -0.009(7)
C13 0.055(7) 0.055(7) 0.053(7) -0.011(5) 0.021(6) 0.000(5)
C14 0.049(7) 0.113(12) 0.090(10) 0.014(9) 0.027(7) 0.024(8)
C15 0.042(6) 0.048(6) 0.066(7) -0.003(5) 0.004(5) 0.005(5)
C16 0.042(5) 0.027(5) 0.037(5) -0.006(4) 0.008(4) -0.005(4)
C17 0.034(5) 0.036(5) 0.037(5) -0.001(4) 0.006(4) 0.002(4)
C18 0.038(5) 0.037(5) 0.026(4) 0.000(4) 0.010(4) -0.004(4)
C19 0.031(5) 0.041(5) 0.031(5) 0.006(4) 0.003(4) 0.007(4)
C20 0.043(5) 0.029(5) 0.029(4) 0.002(4) 0.007(4) 0.004(4)
C21 0.068(7) 0.034(6) 0.042(6) -0.006(5) 0.010(5) 0.002(5)
C22 0.061(7) 0.026(5) 0.058(7) -0.002(5) 0.026(6) 0.004(5)
C23 0.171(17) 0.054(9) 0.073(10) 0.023(8) 0.003(10) -0.001(10)
C24 0.100(10) 0.050(7) 0.045(6) -0.002(6) -0.015(6) 0.003(7)
I1 0.0708(6) 0.0791(7) 0.1541(10) -0.0531(7) 0.0616(6) -0.0257(5)
I2 0.0610(5) 0.1010(7) 0.0683(5) -0.0251(5) 0.0348(4) -0.0137(5)
I3 0.1455(9) 0.0548(5) 0.0438(4) 0.0071(4) -0.0013(5) 0.0095(5)
I4 0.0966(7) 0.0829(6) 0.0372(4) 0.0084(4) 0.0142(4) 0.0312(5)
I5 0.0675(5) 0.0464(4) 0.0322(3) 0.0015(3) 0.0053(3) 0.0027(3)
I6 0.0498(4) 0.0357(3) 0.0382(3) 0.0049(3) 0.0062(3) -0.0014(3)
I7 0.0436(4) 0.0611(5) 0.0678(5) -0.0072(4) 0.0180(3) 0.0076(3)
I8 0.0430(4) 0.0442(4) 0.0544(4) -0.0021(3) 0.0144(3) -0.0116(3)
N1 0.066(6) 0.042(5) 0.050(5) -0.010(4) -0.001(5) -0.006(5)
N2 0.043(5) 0.045(5) 0.080(7) -0.019(5) 0.021(5) -0.002(4)
N3 0.041(5) 0.041(5) 0.040(4) 0.000(4) 0.010(4) 0.004(4)
N4 0.066(6) 0.027(4) 0.043(5) 0.003(4) -0.003(4) 0.001(4)
O1 0.097(7) 0.048(5) 0.073(6) -0.002(4) 0.014(5) -0.010(5)
O2 0.068(6) 0.062(5) 0.078(6) -0.019(5) 0.010(5) -0.012(4)
O3 0.058(5) 0.081(6) 0.105(7) -0.021(6) 0.038(5) 0.003(5)
O4 0.051(5) 0.171(11) 0.076(6) -0.062(7) 0.006(5) -0.003(6)
O5 0.064(6) 0.121(8) 0.072(6) -0.004(6) 0.030(5) 0.016(6)
O6 0.086(6) 0.128(9) 0.040(4) -0.028(5) 0.002(4) 0.013(6)
O7 0.108(7) 0.046(5) 0.074(6) 0.009(4) 0.022(5) -0.016(5)
O8 0.065(5) 0.050(5) 0.077(6) -0.017(4) 0.016(4) -0.014(4)

loop_
_atom_type_symbol
_atom_type_description
_atom_type_scat_dispersion_real
_atom_type_scat_dispersion_imag
_atom_type_scat_source
C C 0.0033 0.0016 'International Tables Vol C Tables 4.2.6.8 and 6.1.1.4'
H H 0.0000 0.0000 'International Tables Vol C Tables 4.2.6.8 and 6.1.1.4'
I I -0.4742 1.8119 'International Tables Vol C Tables 4.2.6.8 and 6.1.1.4'
O O 0.0106 0.0060 'International Tables Vol C Tables 4.2.6.8 and 6.1.1.4'
N N 0.0061 0.0033 'International Tables Vol C Tables 4.2.6.8 and 6.1.1.4'

loop_
_geom_angle_atom_site_label_1
_geom_angle_atom_site_label_2
_geom_angle_atom_site_label_3
_geom_angle
O2 C1 N1 127.9(12)
O2 C1 O1 121.3(11)
N1 C1 O1 110.7(10)
O1 C2 C3 105.7(10)
O1 C2 H2A 110.6
C3 C2 H2A 110.6
O1 C2 H2B 110.6
C3 C2 H2B 110.6
H2A C2 H2B 108.7
N1 C3 C2 102.6(10)
N1 C3 H3A 111.3
C2 C3 H3A 111.3
N1 C3 H3B 111.3
C2 C3 H3B 111.3
H3A C3 H3B 109.2
N1 C4 C5 113.0(9)
N1 C4 H4A 109.0
C5 C4 H4A 109.0
N1 C4 H4B 109.0
C5 C4 H4B 109.0
H4A C4 H4B 107.8
C6 C5 C4 128.1(10)
C6 C5 I1 118.0(8)
C4 C5 I1 113.9(8)
C5 C6 C7 128.1(10)
C5 C6 I2 121.0(8)
C7 C6 I2 110.9(7)
C8 C7 C6 126.9(10)
C8 C7 I3 120.4(8)
C6 C7 I3 112.7(7)
C7 C8 C9 126.7(10)
C7 C8 I4 118.3(8)
C9 C8 I4 115.0(7)
N2 C9 C8 111.1(9)
N2 C9 H9A 109.4
C8 C9 H9A 109.4
N2 C9 H9B 109.4
C8 C9 H9B 109.4
H9A C9 H9B 108.0
O4 C10 N2 131.0(11)
O4 C10 O3 119.8(11)
N2 C10 O3 109.1(10)
O3 C11 C12 106.9(11)
O3 C11 H11 126.5
C12 C11 H11 126.5
N2 C12 C11 101.4(11)
N2 C12 H12A 111.5
C11 C12 H12A 111.5
N2 C12 H12B 111.5
C11 C12 H12B 111.5
H12A C12 H12B 109.3
O6 C13 N3 128.3(11)
O6 C13 O5 122.8(10)
N3 C13 O5 108.9(10)
O5 C14 C15 107.1(9)
O5 C14 H14A 110.3
C15 C14 H14A 110.3
O5 C14 H14B 110.3
C15 C14 H14B 110.3
H14A C14 H14B 108.6
N3 C15 C14 101.1(9)
N3 C15 H15A 111.5
C14 C15 H15A 111.5
N3 C15 H15B 111.5
C14 C15 H15B 111.5
H15A C15 H15B 109.4
N3 C16 C17 111.6(7)
N3 C16 H16A 109.3
C17 C16 H16A 109.3
N3 C16 H16B 109.3
C17 C16 H16B 109.3
H16A C16 H16B 108.0
C18 C17 C16 127.5(9)
C18 C17 I5 118.0(7)
C16 C17 I5 114.4(6)
C17 C18 C19 125.9(8)
C17 C18 I6 122.5(7)
C19 C18 I6 111.6(6)
C20 C19 C18 126.2(8)
C20 C19 I7 123.3(7)
C18 C19 I7 110.4(6)
C19 C20 C21 126.6(9)
C19 C20 I8 119.1(7)
C21 C20 I8 114.2(7)
N4 C21 C20 112.6(8)
N4 C21 H21A 109.1
C20 C21 H21A 109.1
N4 C21 H21B 109.1
C20 C21 H21B 109.1
H21A C21 H21B 107.8
O8 C22 N4 128.9(10)
O8 C22 O7 122.8(10)
N4 C22 O7 108.2(10)
O7 C23 C24 105.5(10)
O7 C23 H23A 110.6
C24 C23 H23A 110.6
O7 C23 H23B 110.6
C24 C23 H23B 110.6
H23A C23 H23B 108.8
N4 C24 C23 101.0(11)
N4 C24 H24A 111.6
C23 C24 H24A 111.6
N4 C24 H24B 111.6
C23 C24 H24B 111.6
H24A C24 H24B 109.4
C1 N1 C4 124.3(10)
C1 N1 C3 112.4(10)
C4 N1 C3 123.0(10)
C10 N2 C12 112.3(10)
C10 N2 C9 122.5(9)
C12 N2 C9 122.3(10)
C13 N3 C16 123.7(8)
C13 N3 C15 112.7(9)
C16 N3 C15 123.5(8)
C22 N4 C24 112.9(9)
C22 N4 C21 122.8(9)
C24 N4 C21 122.5(9)
C1 O1 C2 108.2(10)
C10 O3 C11 109.8(10)
C13 O5 C14 109.6(9)
C22 O7 C23 110.2(9)

loop_
_geom_bond_atom_site_label_1
_geom_bond_atom_site_label_2
_geom_bond_distance
C1 O2 1.214(13)
C1 N1 1.323(14)
C1 O1 1.359(14)
C2 O1 1.449(15)
C2 C3 1.501(18)
C2 H2A 0.9700
C2 H2B 0.9700
C3 N1 1.430(15)
C3 H3A 0.9700
C3 H3B 0.9700
C4 N1 1.419(14)
C4 C5 1.524(14)
C4 H4A 0.9700
C4 H4B 0.9700
C5 C6 1.304(14)
C5 I1 2.096(10)
C6 C7 1.460(14)
C6 I2 2.134(10)
C7 C8 1.310(13)
C7 I3 2.128(10)
C8 C9 1.515(14)
C8 I4 2.096(10)
C9 N2 1.455(14)
C9 H9A 0.9700
C9 H9B 0.9700
C10 O4 1.198(14)
C10 N2 1.312(14)
C10 O3 1.365(13)
C11 O3 1.383(17)
C11 C12 1.49(2)
C11 H11 0.9300
C12 N2 1.436(14)
C12 H12A 0.9700
C12 H12B 0.9700
C13 O6 1.208(13)
C13 N3 1.344(13)
C13 O5 1.350(13)
C14 O5 1.424(15)
C14 C15 1.487(16)
C14 H14A 0.9700
C14 H14B 0.9700
C15 N3 1.450(12)
C15 H15A 0.9700
C15 H15B 0.9700
C16 N3 1.438(11)
C16 C17 1.517(12)
C16 H16A 0.9700
C16 H16B 0.9700
C17 C18 1.322(12)
C17 I5 2.112(9)
C18 C19 1.482(13)
C18 I6 2.114(9)
C19 C20 1.299(13)
C19 I7 2.123(9)
C20 C21 1.502(13)
C20 I8 2.105(9)
C21 N4 1.445(13)
C21 H21A 0.9700
C21 H21B 0.9700
C22 O8 1.196(13)
C22 N4 1.346(13)
C22 O7 1.358(13)
C23 O7 1.427(17)
C23 C24 1.507(18)
C23 H23A 0.9700
C23 H23B 0.9700
C24 N4 1.441(13)
C24 H24A 0.9700
C24 H24B 0.9700

loop_
_geom_torsion_atom_site_label_1
_geom_torsion_atom_site_label_2
_geom_torsion_atom_site_label_3
_geom_torsion_atom_site_label_4
_geom_torsion
O1 C2 C3 N1 -4.9(15)
N1 C4 C5 C6 115.9(13)
N1 C4 C5 I1 -65.3(11)
C4 C5 C6 C7 178.0(10)
I1 C5 C6 C7 -0.6(16)
C4 C5 C6 I2 -2.2(16)
I1 C5 C6 I2 179.2(5)
C5 C6 C7 C8 91.1(16)
I2 C6 C7 C8 -88.7(12)
C5 C6 C7 I3 -88.5(12)
I2 C6 C7 I3 91.7(7)
C6 C7 C8 C9 -179.9(10)
I3 C7 C8 C9 -0.3(15)
C6 C7 C8 I4 0.6(15)
I3 C7 C8 I4 -179.8(4)
C7 C8 C9 N2 108.1(12)
I4 C8 C9 N2 -72.4(10)
O3 C11 C12 N2 4.9(18)
O5 C14 C15 N3 7.2(14)
N3 C16 C17 C18 -100.2(11)
N3 C16 C17 I5 78.0(8)
C16 C17 C18 C19 176.0(9)
I5 C17 C18 C19 -2.1(13)
C16 C17 C18 I6 -5.1(14)
I5 C17 C18 I6 176.8(4)
C17 C18 C19 C20 -88.2(13)
I6 C18 C19 C20 92.8(10)
C17 C18 C19 I7 94.4(10)
I6 C18 C19 I7 -84.6(6)
C18 C19 C20 C21 -178.7(8)
I7 C19 C20 C21 -1.7(13)
C18 C19 C20 I8 3.7(12)
I7 C19 C20 I8 -179.3(4)
C19 C20 C21 N4 -110.2(11)
I8 C20 C21 N4 67.5(10)
O7 C23 C24 N4 -14.3(15)
O2 C1 N1 C4 -5.8(19)
O1 C1 N1 C4 176.1(10)
O2 C1 N1 C3 -179.2(12)
O1 C1 N1 C3 2.7(14)
C5 C4 N1 C1 121.7(12)
C5 C4 N1 C3 -65.5(15)
C2 C3 N1 C1 1.6(15)
C2 C3 N1 C4 -171.9(11)
O4 C10 N2 C12 -176.2(15)
O3 C10 N2 C12 7.1(15)
O4 C10 N2 C9 -15(2)
O3 C10 N2 C9 168.0(10)
C11 C12 N2 C10 -7.4(17)
C11 C12 N2 C9 -168.3(12)
C8 C9 N2 C10 144.3(10)
C8 C9 N2 C12 -56.6(15)
O6 C13 N3 C16 4.1(19)
O5 C13 N3 C16 -177.1(9)
O6 C13 N3 C15 180.0(13)
O5 C13 N3 C15 -1.3(13)
C17 C16 N3 C13 -110.6(10)
C17 C16 N3 C15 74.0(11)
C14 C15 N3 C13 -3.8(13)
C14 C15 N3 C16 172.0(10)
O8 C22 N4 C24 172.3(12)
O7 C22 N4 C24 -6.3(13)
O8 C22 N4 C21 7.7(18)
O7 C22 N4 C21 -170.8(9)
C23 C24 N4 C22 12.9(14)
C23 C24 N4 C21 177.5(11)
C20 C21 N4 C22 -137.3(10)
C20 C21 N4 C24 59.6(14)
O2 C1 O1 C2 175.8(11)
N1 C1 O1 C2 -6.0(14)
C3 C2 O1 C1 6.7(15)
O4 C10 O3 C11 179.4(14)
N2 C10 O3 C11 -3.5(15)
C12 C11 O3 C10 -1.2(18)
O6 C13 O5 C14 -174.9(13)
N3 C13 O5 C14 6.2(15)
C15 C14 O5 C13 -8.6(16)
O8 C22 O7 C23 177.3(12)
N4 C22 O7 C23 -4.0(14)
C24 C23 O7 C22 11.9(16)
